data_7218767
loop_
_publ_author_name
'Zhang, Guoqi'
'Yang, Chengxiong'
'Liu, E.'
'Li, Li'
'Golen, James A.'
'Rheingold, Arnold L.'

_publ_section_title
;
 Mild, green copper/4-dimethylaminopyridine catalysed aerobic oxidation of
 alcohols mediated by nitroxyl radicals in water
;
_journal_name_full 'RSC Adv.'
_journal_paper_doi 10.1039/C4RA13929A
_journal_year 2014
_chemical_formula_sum 'C28.75 H41.5 Cl7.5 Cu4 N8 O'
_chemical_formula_weight 1035.23
_chemical_name_systematic
; 
 ? 
;
_space_group_IT_number 15
_symmetry_cell_setting monoclinic
_symmetry_space_group_name_Hall '-C 2yc'
_symmetry_space_group_name_H-M 'C 1 2/c 1'
_atom_sites_solution_hydrogens geom
_atom_sites_solution_primary direct
_atom_sites_solution_secondary difmap
_audit_creation_method SHELXL-97
_cell_angle_alpha 90.00
_cell_angle_beta 92.319(2)
_cell_angle_gamma 90.00
_cell_formula_units_Z 8
_cell_length_a 22.6652(13)
_cell_length_b 22.2630(13)
_cell_length_c 19.2193(11)
_cell_measurement_reflns_used 9917
_cell_measurement_temperature 100(2)
_cell_measurement_theta_max 25.00
_cell_measurement_theta_min 2.45
_cell_volume 9690.0(10)
_computing_cell_refinement 'Bruker SAINT'
_computing_data_collection 'Bruker APEX2'
_computing_data_reduction 'Bruker SAINT'
_computing_molecular_graphics 'Bruker SHELXTL'
_computing_publication_material 'Bruker SHELXTL'
_computing_structure_refinement 'SHELXL-97 (Sheldrick, 2008)'
_computing_structure_solution 'SHELXS-97 (Sheldrick, 2008)'
_diffrn_ambient_temperature 100(2)
_diffrn_measured_fraction_theta_full 0.999
_diffrn_measured_fraction_theta_max 0.999
_diffrn_measurement_device_type 'Bruker APEX-II CCD'
_diffrn_measurement_method '\f and \w scans'
_diffrn_radiation_monochromator graphite
_diffrn_radiation_source 'fine-focus ROTATING ANODE'
_diffrn_radiation_type MoK\a
_diffrn_radiation_wavelength 0.71073
_diffrn_reflns_av_R_equivalents 0.0000
_diffrn_reflns_av_sigmaI/netI 0.0365
_diffrn_reflns_limit_h_max 27
_diffrn_reflns_limit_h_min -27
_diffrn_reflns_limit_k_max 27
_diffrn_reflns_limit_k_min 0
_diffrn_reflns_limit_l_max 23
_diffrn_reflns_limit_l_min 0
_diffrn_reflns_number 9572
_diffrn_reflns_theta_full 25.00
_diffrn_reflns_theta_max 26.05
_diffrn_reflns_theta_min 1.64
_exptl_absorpt_coefficient_mu 2.176
_exptl_absorpt_correction_T_max 0.8805
_exptl_absorpt_correction_T_min 0.6701
_exptl_absorpt_correction_type multi-scan
_exptl_absorpt_process_details SADABS
_exptl_crystal_colour YELLOW-BROWN
_exptl_crystal_density_diffrn 1.419
_exptl_crystal_density_method 'not measured'
_exptl_crystal_description BLOCK
_exptl_crystal_F_000 4172
_exptl_crystal_size_max 0.20
_exptl_crystal_size_mid 0.10
_exptl_crystal_size_min 0.06
_refine_diff_density_max 0.426
_refine_diff_density_min -0.386
_refine_diff_density_rms 0.067
_refine_ls_extinction_method none
_refine_ls_goodness_of_fit_ref 1.054
_refine_ls_hydrogen_treatment constr
_refine_ls_matrix_type full
_refine_ls_number_parameters 432
_refine_ls_number_reflns 9572
_refine_ls_number_restraints 0
_refine_ls_restrained_S_all 1.054
_refine_ls_R_factor_all 0.0426
_refine_ls_R_factor_gt 0.0286
_refine_ls_shift/su_max 0.003
_refine_ls_shift/su_mean 0.000
_refine_ls_structure_factor_coef Fsqd
_refine_ls_weighting_details 'calc w=1/[\s^2^(Fo^2^)+(0.0317P)^2^+0.8710P] where P=(Fo^2^+2Fc^2^)/3'
_refine_ls_weighting_scheme calc
_refine_ls_wR_factor_gt 0.0668
_refine_ls_wR_factor_ref 0.0707
_reflns_number_gt 7403
_reflns_number_total 9572
_reflns_threshold_expression >2sigma(I)
_cod_data_source_file c4ra13929a2.cif
_cod_data_source_block gzhang66a
_cod_depositor_comments
;
The following automatic conversions were performed:

'_symmetry_cell_setting' value 'Monoclinic' changed to 'monoclinic'
according to
/usr/data/users/saulius/crontab/automatic-downloads/rss-feeds/RSC/lib/dictionaries/cif_core.dic
dictionary named 'cif_core.dic' version 2.4.2 from
2011-04-26.

'_exptl_absorpt_correction_type' value 'MULTI-SCAN'
changed to 'multi-scan' according to
/usr/data/users/saulius/crontab/automatic-downloads/rss-feeds/RSC/lib/dictionaries/cif_core.dic
dictionary named 'cif_core.dic' version 2.4.2 from
2011-04-26.

'_refine_ls_hydrogen_treatment' value 'CONSTR' changed
to 'constr' according to
/usr/data/users/saulius/crontab/automatic-downloads/rss-feeds/RSC/lib/dictionaries/cif_core.dic
dictionary named 'cif_core.dic' version 2.4.2 from 2011-04-26.

Automatic conversion script
Id: cif_fix_values 2827 2014-09-09 07:05:25Z andrius 
;
_cod_original_sg_symbol_H-M C2/c
_cod_original_formula_sum 'C28.75 H41.50 Cl7.50 Cu4 N8 O'
_cod_database_code 7218767

loop_
_symmetry_equiv_pos_as_xyz
'x, y, z'
'-x, y, -z+1/2'
'x+1/2, y+1/2, z'
'-x+1/2, y+1/2, -z+1/2'
'-x, -y, -z'
'x, -y, z-1/2'
'-x+1/2, -y+1/2, -z'
'x+1/2, -y+1/2, z-1/2'

loop_
_atom_site_label
_atom_site_type_symbol
_atom_site_fract_x
_atom_site_fract_y
_atom_site_fract_z
_atom_site_U_iso_or_equiv
_atom_site_adp_type
_atom_site_occupancy
_atom_site_symmetry_multiplicity
_atom_site_calc_flag
_atom_site_refinement_flags
Cu1 Cu 0.761257(13) 0.473218(13) 0.221988(14) 0.02745(8) Uani 1 1 d .
Cu2 Cu 0.801327(13) 0.545284(14) 0.354660(14) 0.03042(9) Uani 1 1 d .
Cu3 Cu 0.666866(12) 0.529263(12) 0.316572(13) 0.02097(8) Uani 1 1 d .
Cu4 Cu 0.744136(13) 0.612809(13) 0.228320(14) 0.02591(8) Uani 1 1 d .
Cl1 Cl 0.67599(3) 0.42840(3) 0.26775(3) 0.03198(15) Uani 1 1 d .
Cl2 Cl 0.85118(3) 0.46747(4) 0.29667(4) 0.0585(2) Uani 1 1 d .
Cl3 Cl 0.71828(3) 0.53825(3) 0.42941(3) 0.02698(14) Uani 1 1 d .
Cl4 Cl 0.63846(3) 0.61367(3) 0.24728(3) 0.02729(14) Uani 1 1 d .
Cl5 Cl 0.77437(3) 0.54819(3) 0.13415(3) 0.03151(15) Uani 1 1 d .
Cl6 Cl 0.80905(3) 0.65146(3) 0.31752(3) 0.03794(17) Uani 1 1 d .
O1 O 0.74342(7) 0.54006(7) 0.28026(7) 0.0232(4) Uani 1 1 d .
N1 N 0.77878(10) 0.40299(9) 0.16552(10) 0.0347(5) Uani 1 1 d .
N2 N 0.82387(12) 0.24984(10) 0.05232(11) 0.0495(7) Uani 1 1 d .
N3 N 0.86215(9) 0.55071(10) 0.42941(10) 0.0338(5) Uani 1 1 d .
N4 N 0.99359(9) 0.56302(9) 0.58757(10) 0.0314(5) Uani 1 1 d .
N5 N 0.73860(9) 0.68519(9) 0.17029(9) 0.0277(5) Uani 1 1 d .
N6 N 0.71438(9) 0.83390(9) 0.04016(10) 0.0322(5) Uani 1 1 d .
N7 N 0.58939(8) 0.51347(8) 0.35364(9) 0.0224(4) Uani 1 1 d .
N8 N 0.42506(9) 0.46765(9) 0.42980(10) 0.0306(5) Uani 1 1 d .
C1 C 0.77643(12) 0.40179(11) 0.09550(12) 0.0334(6) Uani 1 1 d .
H1 H 0.7641 0.4373 0.0717 0.040 Uiso 1 1 calc R
C2 C 0.79053(12) 0.35304(12) 0.05623(13) 0.0377(7) Uani 1 1 d .
H2 H 0.7883 0.3556 0.0069 0.045 Uiso 1 1 calc R
C3 C 0.80829(13) 0.29893(12) 0.08888(13) 0.0438(8) Uani 1 1 d .
C4 C 0.80805(16) 0.29980(13) 0.16209(14) 0.0593(10) Uani 1 1 d .
H4 H 0.8179 0.2643 0.1874 0.071 Uiso 1 1 calc R
C5 C 0.79402(15) 0.35048(13) 0.19712(14) 0.0551(9) Uani 1 1 d .
H5 H 0.7949 0.3491 0.2466 0.066 Uiso 1 1 calc R
C6 C 0.83422(15) 0.25476(13) -0.02183(13) 0.0506(8) Uani 1 1 d .
H6A H 0.7977 0.2674 -0.0467 0.076 Uiso 1 1 calc R
H6B H 0.8466 0.2157 -0.0396 0.076 Uiso 1 1 calc R
H6C H 0.8653 0.2845 -0.0290 0.076 Uiso 1 1 calc R
C7 C 0.83989(17) 0.19410(13) 0.08790(15) 0.0686(11) Uani 1 1 d .
H7A H 0.8783 0.1989 0.1124 0.103 Uiso 1 1 calc R
H7B H 0.8422 0.1616 0.0537 0.103 Uiso 1 1 calc R
H7C H 0.8100 0.1843 0.1215 0.103 Uiso 1 1 calc R
C8 C 0.85922(12) 0.51994(12) 0.48943(12) 0.0372(7) Uani 1 1 d .
H8 H 0.8257 0.4951 0.4953 0.045 Uiso 1 1 calc R
C9 C 0.90101(11) 0.52203(11) 0.54245(12) 0.0337(6) Uani 1 1 d .
H9 H 0.8960 0.4991 0.5835 0.040 Uiso 1 1 calc R
C10 C 0.95180(11) 0.55831(10) 0.53624(12) 0.0259(5) Uani 1 1 d .
C11 C 0.95519(11) 0.58966(11) 0.47262(12) 0.0311(6) Uani 1 1 d .
H11 H 0.9884 0.6143 0.4646 0.037 Uiso 1 1 calc R
C12 C 0.91096(11) 0.58466(12) 0.42262(12) 0.0349(6) Uani 1 1 d .
H12 H 0.9147 0.6064 0.3805 0.042 Uiso 1 1 calc R
C13 C 0.98711(12) 0.53113(13) 0.65294(13) 0.0470(8) Uani 1 1 d .
H13A H 0.9519 0.5458 0.6756 0.070 Uiso 1 1 calc R
H13B H 1.0221 0.5381 0.6835 0.070 Uiso 1 1 calc R
H13C H 0.9830 0.4880 0.6437 0.070 Uiso 1 1 calc R
C14 C 1.04524(13) 0.60112(13) 0.57845(15) 0.0511(8) Uani 1 1 d .
H14A H 1.0671 0.5865 0.5389 0.077 Uiso 1 1 calc R
H14B H 1.0708 0.5999 0.6208 0.077 Uiso 1 1 calc R
H14C H 1.0324 0.6425 0.5695 0.077 Uiso 1 1 calc R
C15 C 0.76885(12) 0.73643(11) 0.18191(12) 0.0316(6) Uani 1 1 d .
H15 H 0.7962 0.7380 0.2207 0.038 Uiso 1 1 calc R
C16 C 0.76239(12) 0.78624(11) 0.14090(12) 0.0330(6) Uani 1 1 d .
H16 H 0.7852 0.8212 0.1513 0.040 Uiso 1 1 calc R
C17 C 0.72190(11) 0.78605(11) 0.08300(12) 0.0294(6) Uani 1 1 d .
C18 C 0.68971(11) 0.73239(11) 0.07169(12) 0.0317(6) Uani 1 1 d .
H18 H 0.6614 0.7295 0.0341 0.038 Uiso 1 1 calc R
C19 C 0.69972(11) 0.68463(11) 0.11545(12) 0.0302(6) Uani 1 1 d .
H19 H 0.6779 0.6488 0.1066 0.036 Uiso 1 1 calc R
C20 C 0.75243(14) 0.88667(11) 0.05007(13) 0.0447(8) Uani 1 1 d .
H20A H 0.7433 0.9067 0.0937 0.067 Uiso 1 1 calc R
H20B H 0.7456 0.9145 0.0111 0.067 Uiso 1 1 calc R
H20C H 0.7939 0.8740 0.0520 0.067 Uiso 1 1 calc R
C21 C 0.67082(12) 0.83298(12) -0.01691(12) 0.0360(6) Uani 1 1 d .
H21A H 0.6815 0.8023 -0.0507 0.054 Uiso 1 1 calc R
H21B H 0.6694 0.8724 -0.0396 0.054 Uiso 1 1 calc R
H21C H 0.6320 0.8236 0.0009 0.054 Uiso 1 1 calc R
C22 C 0.53996(11) 0.54453(11) 0.33615(13) 0.0328(6) Uani 1 1 d .
H22 H 0.5432 0.5777 0.3055 0.039 Uiso 1 1 calc R
C23 C 0.48541(11) 0.53107(12) 0.35997(13) 0.0342(6) Uani 1 1 d .
H23 H 0.4523 0.5549 0.3459 0.041 Uiso 1 1 calc R
C24 C 0.47796(11) 0.48207(10) 0.40526(11) 0.0256(5) Uani 1 1 d .
C25 C 0.52984(11) 0.44981(10) 0.42352(12) 0.0264(5) Uani 1 1 d .
H25 H 0.5282 0.4164 0.4541 0.032 Uiso 1 1 calc R
C26 C 0.58260(11) 0.46661(10) 0.39729(12) 0.0252(5) Uani 1 1 d .
H26 H 0.6167 0.4439 0.4106 0.030 Uiso 1 1 calc R
C27 C 0.37310(11) 0.50423(14) 0.41254(14) 0.0451(7) Uani 1 1 d .
H27A H 0.3812 0.5462 0.4252 0.068 Uiso 1 1 calc R
H27B H 0.3396 0.4895 0.4384 0.068 Uiso 1 1 calc R
H27C H 0.3636 0.5016 0.3624 0.068 Uiso 1 1 calc R
C28 C 0.41816(12) 0.41512(11) 0.47343(14) 0.0412(7) Uani 1 1 d .
H28A H 0.4280 0.3789 0.4472 0.062 Uiso 1 1 calc R
H28B H 0.3772 0.4126 0.4877 0.062 Uiso 1 1 calc R
H28C H 0.4446 0.4184 0.5149 0.062 Uiso 1 1 calc R

loop_
_atom_site_aniso_label
_atom_site_aniso_U_11
_atom_site_aniso_U_22
_atom_site_aniso_U_33
_atom_site_aniso_U_23
_atom_site_aniso_U_13
_atom_site_aniso_U_12
Cu1 0.02702(18) 0.03972(19) 0.01578(15) 0.00030(12) 0.00293(12) 0.00977(14)
Cu2 0.02205(18) 0.0530(2) 0.01595(15) 0.00380(13) -0.00212(12) -0.00719(14)
Cu3 0.01880(16) 0.02655(16) 0.01773(15) 0.00056(11) 0.00276(11) -0.00080(12)
Cu4 0.02573(18) 0.03590(18) 0.01606(15) 0.00323(12) 0.00046(12) -0.00669(13)
Cl1 0.0369(4) 0.0280(3) 0.0317(3) -0.0037(3) 0.0096(3) 0.0026(3)
Cl2 0.0323(4) 0.1124(7) 0.0299(4) -0.0150(4) -0.0093(3) 0.0313(4)
Cl3 0.0255(3) 0.0407(4) 0.0149(3) -0.0014(2) 0.0020(2) -0.0068(3)
Cl4 0.0248(3) 0.0312(3) 0.0260(3) 0.0081(2) 0.0033(2) -0.0007(3)
Cl5 0.0357(4) 0.0431(4) 0.0161(3) 0.0013(2) 0.0059(3) -0.0001(3)
Cl6 0.0396(4) 0.0497(4) 0.0237(3) 0.0062(3) -0.0084(3) -0.0187(3)
O1 0.0182(9) 0.0369(10) 0.0144(8) 0.0002(6) 0.0017(6) -0.0008(7)
N1 0.0410(14) 0.0432(13) 0.0203(11) 0.0046(9) 0.0073(9) 0.0200(11)
N2 0.079(2) 0.0430(14) 0.0278(12) 0.0036(10) 0.0181(12) 0.0324(13)
N3 0.0261(13) 0.0559(14) 0.0191(11) 0.0062(9) -0.0021(9) -0.0113(10)
N4 0.0261(12) 0.0435(13) 0.0240(11) 0.0052(9) -0.0054(9) -0.0049(10)
N5 0.0297(13) 0.0361(12) 0.0174(10) 0.0022(8) 0.0016(9) -0.0093(9)
N6 0.0404(14) 0.0348(12) 0.0214(11) 0.0050(9) 0.0006(10) -0.0073(10)
N7 0.0189(11) 0.0282(11) 0.0202(10) 0.0020(8) 0.0022(8) -0.0005(8)
N8 0.0240(12) 0.0421(13) 0.0259(11) 0.0052(9) 0.0051(9) -0.0032(10)
C1 0.0389(17) 0.0392(15) 0.0222(13) 0.0017(11) 0.0014(11) 0.0146(12)
C2 0.0483(18) 0.0460(17) 0.0193(13) 0.0052(12) 0.0068(12) 0.0178(14)
C3 0.062(2) 0.0453(17) 0.0249(14) 0.0061(12) 0.0125(13) 0.0263(15)
C4 0.097(3) 0.0543(19) 0.0277(15) 0.0142(14) 0.0160(16) 0.0481(19)
C5 0.090(3) 0.0564(19) 0.0196(14) 0.0065(13) 0.0133(15) 0.0408(18)
C6 0.075(2) 0.0515(18) 0.0264(15) 0.0001(13) 0.0128(15) 0.0249(16)
C7 0.116(3) 0.0461(19) 0.0454(19) 0.0088(15) 0.0300(19) 0.044(2)
C8 0.0318(16) 0.0546(18) 0.0248(14) 0.0076(12) -0.0026(12) -0.0168(13)
C9 0.0339(16) 0.0455(16) 0.0217(13) 0.0107(11) -0.0011(11) -0.0072(12)
C10 0.0230(14) 0.0323(14) 0.0219(13) -0.0005(10) -0.0026(10) -0.0003(11)
C11 0.0244(14) 0.0425(15) 0.0261(13) 0.0070(11) -0.0014(11) -0.0078(12)
C12 0.0277(15) 0.0539(17) 0.0230(13) 0.0097(12) -0.0001(11) -0.0057(13)
C13 0.0337(18) 0.083(2) 0.0237(14) 0.0121(14) -0.0074(12) -0.0058(15)
C14 0.0383(19) 0.068(2) 0.0451(18) 0.0096(15) -0.0182(14) -0.0182(15)
C15 0.0373(16) 0.0392(15) 0.0181(12) -0.0037(11) -0.0024(11) -0.0095(12)
C16 0.0427(17) 0.0357(15) 0.0206(13) -0.0016(11) 0.0023(11) -0.0132(12)
C17 0.0351(16) 0.0349(15) 0.0187(12) -0.0002(10) 0.0069(11) -0.0060(12)
C18 0.0292(15) 0.0422(16) 0.0234(13) 0.0029(11) -0.0016(11) -0.0087(12)
C19 0.0284(15) 0.0397(15) 0.0224(13) 0.0016(11) 0.0018(11) -0.0116(12)
C20 0.067(2) 0.0363(16) 0.0298(15) 0.0026(12) -0.0037(14) -0.0121(15)
C21 0.0380(17) 0.0449(16) 0.0250(14) 0.0048(11) 0.0009(12) -0.0022(13)
C22 0.0269(15) 0.0417(16) 0.0301(14) 0.0158(11) 0.0042(11) 0.0043(12)
C23 0.0198(14) 0.0525(17) 0.0305(14) 0.0177(12) 0.0020(11) 0.0099(12)
C24 0.0244(14) 0.0361(14) 0.0164(12) -0.0029(10) 0.0027(10) -0.0053(11)
C25 0.0304(15) 0.0258(13) 0.0235(13) 0.0036(10) 0.0066(11) 0.0002(11)
C26 0.0250(14) 0.0245(13) 0.0262(13) 0.0039(10) 0.0003(10) 0.0030(10)
C27 0.0202(15) 0.084(2) 0.0319(15) 0.0157(14) 0.0056(12) 0.0000(14)
C28 0.0373(17) 0.0353(16) 0.0527(18) 0.0022(13) 0.0214(14) -0.0064(13)

loop_
_atom_type_symbol
_atom_type_description
_atom_type_scat_dispersion_real
_atom_type_scat_dispersion_imag
_atom_type_scat_source
C C 0.0033 0.0016 'International Tables Vol C Tables 4.2.6.8 and 6.1.1.4'
H H 0.0000 0.0000 'International Tables Vol C Tables 4.2.6.8 and 6.1.1.4'
N N 0.0061 0.0033 'International Tables Vol C Tables 4.2.6.8 and 6.1.1.4'
O O 0.0106 0.0060 'International Tables Vol C Tables 4.2.6.8 and 6.1.1.4'
Cl Cl 0.1484 0.1585 'International Tables Vol C Tables 4.2.6.8 and 6.1.1.4'
Cu Cu 0.3201 1.2651 'International Tables Vol C Tables 4.2.6.8 and 6.1.1.4'

loop_
_geom_angle_atom_site_label_1
_geom_angle_atom_site_label_2
_geom_angle_atom_site_label_3
_geom_angle
O1 Cu1 N1 177.80(7)
O1 Cu1 Cl1 85.16(5)
N1 Cu1 Cl1 93.22(7)
O1 Cu1 Cl5 84.61(5)
N1 Cu1 Cl5 97.59(6)
Cl1 Cu1 Cl5 132.69(3)
O1 Cu1 Cl2 83.58(5)
N1 Cu1 Cl2 95.78(6)
Cl1 Cu1 Cl2 115.56(3)
Cl5 Cu1 Cl2 108.96(3)
O1 Cu2 N3 178.68(8)
O1 Cu2 Cl2 85.96(5)
N3 Cu2 Cl2 93.17(7)
O1 Cu2 Cl3 85.00(5)
N3 Cu2 Cl3 96.32(6)
Cl2 Cu2 Cl3 128.97(3)
O1 Cu2 Cl6 84.06(5)
N3 Cu2 Cl6 95.56(6)
Cl2 Cu2 Cl6 121.41(3)
Cl3 Cu2 Cl6 107.38(2)
O1 Cu3 N7 176.85(7)
O1 Cu3 Cl4 85.72(5)
N7 Cu3 Cl4 96.86(6)
O1 Cu3 Cl3 84.60(4)
N7 Cu3 Cl3 95.46(5)
Cl4 Cu3 Cl3 123.00(2)
O1 Cu3 Cl1 83.30(5)
N7 Cu3 Cl1 93.78(6)
Cl4 Cu3 Cl1 122.42(2)
Cl3 Cu3 Cl1 111.92(2)
O1 Cu4 N5 174.93(7)
O1 Cu4 Cl6 87.01(5)
N5 Cu4 Cl6 97.84(6)
O1 Cu4 Cl5 84.01(5)
N5 Cu4 Cl5 94.37(6)
Cl6 Cu4 Cl5 124.51(3)
O1 Cu4 Cl4 84.20(5)
N5 Cu4 Cl4 92.17(6)
Cl6 Cu4 Cl4 118.23(2)
Cl5 Cu4 Cl4 115.09(2)
Cu1 Cl1 Cu3 80.74(2)
Cu2 Cl2 Cu1 80.57(2)
Cu2 Cl3 Cu3 80.310(19)
Cu3 Cl4 Cu4 80.33(2)
Cu1 Cl5 Cu4 80.87(2)
Cu4 Cl6 Cu2 79.24(2)
Cu4 O1 Cu2 108.76(7)
Cu4 O1 Cu3 109.01(7)
Cu2 O1 Cu3 109.97(7)
Cu4 O1 Cu1 110.37(7)
Cu2 O1 Cu1 109.33(7)
Cu3 O1 Cu1 109.39(7)
C1 N1 C5 115.5(2)
C1 N1 Cu1 124.83(16)
C5 N1 Cu1 119.68(16)
C3 N2 C7 120.6(2)
C3 N2 C6 120.2(2)
C7 N2 C6 118.4(2)
C8 N3 C12 115.9(2)
C8 N3 Cu2 122.75(17)
C12 N3 Cu2 121.32(16)
C10 N4 C13 120.2(2)
C10 N4 C14 120.1(2)
C13 N4 C14 119.7(2)
C15 N5 C19 116.8(2)
C15 N5 Cu4 125.60(16)
C19 N5 Cu4 117.54(16)
C17 N6 C21 121.1(2)
C17 N6 C20 119.6(2)
C21 N6 C20 119.35(19)
C22 N7 C26 115.9(2)
C22 N7 Cu3 124.56(16)
C26 N7 Cu3 119.47(15)
C24 N8 C28 120.9(2)
C24 N8 C27 120.7(2)
C28 N8 C27 118.4(2)
N1 C1 C2 124.6(2)
N1 C1 H1 117.7
C2 C1 H1 117.7
C1 C2 C3 120.1(2)
C1 C2 H2 119.9
C3 C2 H2 119.9
N2 C3 C4 122.8(2)
N2 C3 C2 122.3(2)
C4 C3 C2 114.9(2)
C5 C4 C3 121.2(2)
C5 C4 H4 119.4
C3 C4 H4 119.4
N1 C5 C4 123.7(2)
N1 C5 H5 118.2
C4 C5 H5 118.2
N2 C6 H6A 109.5
N2 C6 H6B 109.5
H6A C6 H6B 109.5
N2 C6 H6C 109.5
H6A C6 H6C 109.5
H6B C6 H6C 109.5
N2 C7 H7A 109.5
N2 C7 H7B 109.5
H7A C7 H7B 109.5
N2 C7 H7C 109.5
H7A C7 H7C 109.5
H7B C7 H7C 109.5
N3 C8 C9 124.5(2)
N3 C8 H8 117.8
C9 C8 H8 117.8
C8 C9 C10 119.9(2)
C8 C9 H9 120.0
C10 C9 H9 120.0
N4 C10 C11 122.4(2)
N4 C10 C9 122.3(2)
C11 C10 C9 115.3(2)
C12 C11 C10 120.3(2)
C12 C11 H11 119.8
C10 C11 H11 119.8
N3 C12 C11 124.0(2)
N3 C12 H12 118.0
C11 C12 H12 118.0
N4 C13 H13A 109.5
N4 C13 H13B 109.5
H13A C13 H13B 109.5
N4 C13 H13C 109.5
H13A C13 H13C 109.5
H13B C13 H13C 109.5
N4 C14 H14A 109.5
N4 C14 H14B 109.5
H14A C14 H14B 109.5
N4 C14 H14C 109.5
H14A C14 H14C 109.5
H14B C14 H14C 109.5
N5 C15 C16 123.5(2)
N5 C15 H15 118.3
C16 C15 H15 118.3
C15 C16 C17 120.2(2)
C15 C16 H16 119.9
C17 C16 H16 119.9
N6 C17 C18 121.4(2)
N6 C17 C16 122.6(2)
C18 C17 C16 116.0(2)
C19 C18 C17 119.4(2)
C19 C18 H18 120.3
C17 C18 H18 120.3
N5 C19 C18 124.1(2)
N5 C19 H19 117.9
C18 C19 H19 117.9
N6 C20 H20A 109.5
N6 C20 H20B 109.5
H20A C20 H20B 109.5
N6 C20 H20C 109.5
H20A C20 H20C 109.5
H20B C20 H20C 109.5
N6 C21 H21A 109.5
N6 C21 H21B 109.5
H21A C21 H21B 109.5
N6 C21 H21C 109.5
H21A C21 H21C 109.5
H21B C21 H21C 109.5
N7 C22 C23 123.9(2)
N7 C22 H22 118.1
C23 C22 H22 118.1
C22 C23 C24 120.5(2)
C22 C23 H23 119.7
C24 C23 H23 119.7
N8 C24 C23 122.1(2)
N8 C24 C25 122.5(2)
C23 C24 C25 115.4(2)
C26 C25 C24 120.1(2)
C26 C25 H25 120.0
C24 C25 H25 120.0
N7 C26 C25 124.3(2)
N7 C26 H26 117.9
C25 C26 H26 117.9
N8 C27 H27A 109.5
N8 C27 H27B 109.5
H27A C27 H27B 109.5
N8 C27 H27C 109.5
H27A C27 H27C 109.5
H27B C27 H27C 109.5
N8 C28 H28A 109.5
N8 C28 H28B 109.5
H28A C28 H28B 109.5
N8 C28 H28C 109.5
H28A C28 H28C 109.5
H28B C28 H28C 109.5

loop_
_geom_bond_atom_site_label_1
_geom_bond_atom_site_label_2
_geom_bond_distance
Cu1 O1 1.9154(15)
Cu1 N1 1.953(2)
Cu1 Cl1 2.3751(7)
Cu1 Cl5 2.4010(6)
Cu1 Cl2 2.4482(7)
Cu2 O1 1.9050(14)
Cu2 N3 1.954(2)
Cu2 Cl2 2.3711(8)
Cu2 Cl3 2.4188(7)
Cu2 Cl6 2.4774(7)
Cu3 O1 1.9114(15)
Cu3 N7 1.9535(19)
Cu3 Cl4 2.3770(6)
Cu3 Cl3 2.4283(6)
Cu3 Cl1 2.4456(6)
Cu4 O1 1.9029(15)
Cu4 N5 1.9609(19)
Cu4 Cl6 2.3749(6)
Cu4 Cl5 2.4321(7)
Cu4 Cl4 2.4374(7)
N1 C1 1.345(3)
N1 C5 1.356(3)
N2 C3 1.354(3)
N2 C7 1.456(3)
N2 C6 1.458(3)
N3 C8 1.346(3)
N3 C12 1.351(3)
N4 C10 1.344(3)
N4 C13 1.456(3)
N4 C14 1.462(3)
N5 C15 1.345(3)
N5 C19 1.346(3)
N6 C17 1.353(3)
N6 C21 1.446(3)
N6 C20 1.465(3)
N7 C22 1.347(3)
N7 C26 1.351(3)
N8 C24 1.345(3)
N8 C28 1.451(3)
N8 C27 1.459(3)
C1 C2 1.367(3)
C1 H1 0.9500
C2 C3 1.409(3)
C2 H2 0.9500
C3 C4 1.407(3)
C4 C5 1.358(4)
C4 H4 0.9500
C5 H5 0.9500
C6 H6A 0.9800
C6 H6B 0.9800
C6 H6C 0.9800
C7 H7A 0.9800
C7 H7B 0.9800
C7 H7C 0.9800
C8 C9 1.364(3)
C8 H8 0.9500
C9 C10 1.415(3)
C9 H9 0.9500
C10 C11 1.413(3)
C11 C12 1.365(3)
C11 H11 0.9500
C12 H12 0.9500
C13 H13A 0.9800
C13 H13B 0.9800
C13 H13C 0.9800
C14 H14A 0.9800
C14 H14B 0.9800
C14 H14C 0.9800
C15 C16 1.365(3)
C15 H15 0.9500
C16 C17 1.414(3)
C16 H16 0.9500
C17 C18 1.412(3)
C18 C19 1.369(3)
C18 H18 0.9500
C19 H19 0.9500
C20 H20A 0.9800
C20 H20B 0.9800
C20 H20C 0.9800
C21 H21A 0.9800
C21 H21B 0.9800
C21 H21C 0.9800
C22 C23 1.369(3)
C22 H22 0.9500
C23 C24 1.410(3)
C23 H23 0.9500
C24 C25 1.410(3)
C25 C26 1.368(3)
C25 H25 0.9500
C26 H26 0.9500
C27 H27A 0.9800
C27 H27B 0.9800
C27 H27C 0.9800
C28 H28A 0.9800
C28 H28B 0.9800
C28 H28C 0.9800

loop_
_geom_torsion_atom_site_label_1
_geom_torsion_atom_site_label_2
_geom_torsion_atom_site_label_3
_geom_torsion_atom_site_label_4
_geom_torsion
O1 Cu1 Cl1 Cu3 7.80(4)
N1 Cu1 Cl1 Cu3 -173.71(6)
Cl5 Cu1 Cl1 Cu3 -70.29(3)
Cl2 Cu1 Cl1 Cu3 88.32(3)
O1 Cu3 Cl1 Cu1 -7.84(4)
N7 Cu3 Cl1 Cu1 173.32(5)
Cl4 Cu3 Cl1 Cu1 72.73(3)
Cl3 Cu3 Cl1 Cu1 -89.25(2)
O1 Cu2 Cl2 Cu1 -4.94(5)
N3 Cu2 Cl2 Cu1 176.05(6)
Cl3 Cu2 Cl2 Cu1 75.30(3)
Cl6 Cu2 Cl2 Cu1 -85.47(3)
O1 Cu1 Cl2 Cu2 4.93(5)
N1 Cu1 Cl2 Cu2 -172.94(6)
Cl1 Cu1 Cl2 Cu2 -76.57(3)
Cl5 Cu1 Cl2 Cu2 86.97(3)
O1 Cu2 Cl3 Cu3 2.25(5)
N3 Cu2 Cl3 Cu3 -177.72(6)
Cl2 Cu2 Cl3 Cu3 -78.44(3)
Cl6 Cu2 Cl3 Cu3 84.42(2)
O1 Cu3 Cl3 Cu2 -2.24(5)
N7 Cu3 Cl3 Cu2 174.60(6)
Cl4 Cu3 Cl3 Cu2 -83.56(3)
Cl1 Cu3 Cl3 Cu2 78.30(2)
O1 Cu3 Cl4 Cu4 -5.67(4)
N7 Cu3 Cl4 Cu4 176.14(5)
Cl3 Cu3 Cl4 Cu4 75.05(3)
Cl1 Cu3 Cl4 Cu4 -84.94(3)
O1 Cu4 Cl4 Cu3 5.71(4)
N5 Cu4 Cl4 Cu3 -177.84(6)
Cl6 Cu4 Cl4 Cu3 -77.74(3)
Cl5 Cu4 Cl4 Cu3 86.31(2)
O1 Cu1 Cl5 Cu4 -2.49(5)
N1 Cu1 Cl5 Cu4 177.39(7)
Cl1 Cu1 Cl5 Cu4 75.85(3)
Cl2 Cu1 Cl5 Cu4 -83.80(3)
O1 Cu4 Cl5 Cu1 2.50(5)
N5 Cu4 Cl5 Cu1 -172.68(6)
Cl6 Cu4 Cl5 Cu1 84.70(3)
Cl4 Cu4 Cl5 Cu1 -78.21(2)
O1 Cu4 Cl6 Cu2 6.32(5)
N5 Cu4 Cl6 Cu2 -175.15(6)
Cl5 Cu4 Cl6 Cu2 -74.31(3)
Cl4 Cu4 Cl6 Cu2 88.11(3)
O1 Cu2 Cl6 Cu4 -6.34(5)
N3 Cu2 Cl6 Cu4 172.39(7)
Cl2 Cu2 Cl6 Cu4 75.24(3)
Cl3 Cu2 Cl6 Cu4 -89.19(2)
N5 Cu4 O1 Cu2 -171.8(8)
Cl6 Cu4 O1 Cu2 -8.54(6)
Cl5 Cu4 O1 Cu2 116.62(7)
Cl4 Cu4 O1 Cu2 -127.32(7)
N5 Cu4 O1 Cu3 -51.9(9)
Cl6 Cu4 O1 Cu3 111.37(6)
Cl5 Cu4 O1 Cu3 -123.47(6)
Cl4 Cu4 O1 Cu3 -7.42(6)
N5 Cu4 O1 Cu1 68.3(9)
Cl6 Cu4 O1 Cu1 -128.47(7)
Cl5 Cu4 O1 Cu1 -3.31(6)
Cl4 Cu4 O1 Cu1 112.75(7)
N3 Cu2 O1 Cu4 -65(3)
Cl2 Cu2 O1 Cu4 -113.96(7)
Cl3 Cu2 O1 Cu4 116.31(7)
Cl6 Cu2 O1 Cu4 8.22(6)
N3 Cu2 O1 Cu3 175(100)
Cl2 Cu2 O1 Cu3 126.73(7)
Cl3 Cu2 O1 Cu3 -2.99(6)
Cl6 Cu2 O1 Cu3 -111.09(7)
N3 Cu2 O1 Cu1 55(3)
Cl2 Cu2 O1 Cu1 6.61(6)
Cl3 Cu2 O1 Cu1 -123.11(7)
Cl6 Cu2 O1 Cu1 128.79(7)
N7 Cu3 O1 Cu4 152.6(12)
Cl4 Cu3 O1 Cu4 7.59(6)
Cl3 Cu3 O1 Cu4 -116.17(6)
Cl1 Cu3 O1 Cu4 130.96(6)
N7 Cu3 O1 Cu2 -88.2(12)
Cl4 Cu3 O1 Cu2 126.74(7)
Cl3 Cu3 O1 Cu2 2.98(6)
Cl1 Cu3 O1 Cu2 -109.89(7)
N7 Cu3 O1 Cu1 31.9(13)
Cl4 Cu3 O1 Cu1 -113.18(6)
Cl3 Cu3 O1 Cu1 123.07(6)
Cl1 Cu3 O1 Cu1 10.20(6)
N1 Cu1 O1 Cu4 -173(19)
Cl1 Cu1 O1 Cu4 -130.40(7)
Cl5 Cu1 O1 Cu4 3.35(6)
Cl2 Cu1 O1 Cu4 113.16(7)
N1 Cu1 O1 Cu2 67(2)
Cl1 Cu1 O1 Cu2 110.01(7)
Cl5 Cu1 O1 Cu2 -116.24(7)
Cl2 Cu1 O1 Cu2 -6.43(6)
N1 Cu1 O1 Cu3 -54(2)
Cl1 Cu1 O1 Cu3 -10.47(6)
Cl5 Cu1 O1 Cu3 123.28(6)
Cl2 Cu1 O1 Cu3 -126.91(7)
O1 Cu1 N1 C1 157(2)
Cl1 Cu1 N1 C1 113.8(2)
Cl5 Cu1 N1 C1 -20.1(2)
Cl2 Cu1 N1 C1 -130.1(2)
O1 Cu1 N1 C5 -23(2)
Cl1 Cu1 N1 C5 -65.5(2)
Cl5 Cu1 N1 C5 160.6(2)
Cl2 Cu1 N1 C5 50.6(2)
O1 Cu2 N3 C8 -142(3)
Cl2 Cu2 N3 C8 -92.9(2)
Cl3 Cu2 N3 C8 36.9(2)
Cl6 Cu2 N3 C8 145.1(2)
O1 Cu2 N3 C12 36(3)
Cl2 Cu2 N3 C12 85.1(2)
Cl3 Cu2 N3 C12 -145.1(2)
Cl6 Cu2 N3 C12 -36.9(2)
O1 Cu4 N5 C15 167.3(8)
Cl6 Cu4 N5 C15 4.2(2)
Cl5 Cu4 N5 C15 -121.5(2)
Cl4 Cu4 N5 C15 123.1(2)
O1 Cu4 N5 C19 -10.1(10)
Cl6 Cu4 N5 C19 -173.23(17)
Cl5 Cu4 N5 C19 61.04(18)
Cl4 Cu4 N5 C19 -54.34(18)
O1 Cu3 N7 C22 -142.4(12)
Cl4 Cu3 N7 C22 2.52(19)
Cl3 Cu3 N7 C22 126.75(19)
Cl1 Cu3 N7 C22 -120.78(19)
O1 Cu3 N7 C26 34.1(13)
Cl4 Cu3 N7 C26 179.02(16)
Cl3 Cu3 N7 C26 -56.75(16)
Cl1 Cu3 N7 C26 55.71(16)
C5 N1 C1 C2 -2.8(4)
Cu1 N1 C1 C2 177.8(2)
N1 C1 C2 C3 0.9(5)
C7 N2 C3 C4 1.7(5)
C6 N2 C3 C4 -168.2(3)
C7 N2 C3 C2 -177.7(3)
C6 N2 C3 C2 12.3(5)
C1 C2 C3 N2 -178.6(3)
C1 C2 C3 C4 1.9(4)
N2 C3 C4 C5 177.8(3)
C2 C3 C4 C5 -2.7(5)
C1 N1 C5 C4 2.0(5)
Cu1 N1 C5 C4 -178.6(3)
C3 C4 C5 N1 0.8(6)
C12 N3 C8 C9 1.2(4)
Cu2 N3 C8 C9 179.3(2)
N3 C8 C9 C10 -0.2(4)
C13 N4 C10 C11 178.2(2)
C14 N4 C10 C11 -0.7(4)
C13 N4 C10 C9 -1.2(4)
C14 N4 C10 C9 180.0(3)
C8 C9 C10 N4 178.4(2)
C8 C9 C10 C11 -1.0(4)
N4 C10 C11 C12 -178.4(2)
C9 C10 C11 C12 1.0(4)
C8 N3 C12 C11 -1.1(4)
Cu2 N3 C12 C11 -179.2(2)
C10 C11 C12 N3 0.0(4)
C19 N5 C15 C16 -0.8(4)
Cu4 N5 C15 C16 -178.30(19)
N5 C15 C16 C17 0.6(4)
C21 N6 C17 C18 3.2(4)
C20 N6 C17 C18 -174.5(2)
C21 N6 C17 C16 -177.4(2)
C20 N6 C17 C16 4.9(4)
C15 C16 C17 N6 -179.1(2)
C15 C16 C17 C18 0.3(4)
N6 C17 C18 C19 178.5(2)
C16 C17 C18 C19 -0.9(4)
C15 N5 C19 C18 0.2(4)
Cu4 N5 C19 C18 177.9(2)
C17 C18 C19 N5 0.7(4)
C26 N7 C22 C23 0.1(4)
Cu3 N7 C22 C23 176.7(2)
N7 C22 C23 C24 -0.4(4)
C28 N8 C24 C23 176.8(2)
C27 N8 C24 C23 -2.6(4)
C28 N8 C24 C25 -4.0(3)
C27 N8 C24 C25 176.7(2)
C22 C23 C24 N8 179.8(2)
C22 C23 C24 C25 0.5(4)
N8 C24 C25 C26 -179.7(2)
C23 C24 C25 C26 -0.3(3)
C22 N7 C26 C25 0.1(3)
Cu3 N7 C26 C25 -176.70(18)
C24 C25 C26 N7 0.1(4)
